data_7246705
loop_
_publ_author_name
'Kuznetsov, Artem B.'
'Jamous, Ammar Y.'
'Svetlichnyi, Valery A.'
'Volkov, Sergey N.'
'Korolkov, Ilya V.'
'Kokh, Konstantin A.'
'Gorelova, Liudmila A.'
'Krzhizhanovskaya, Maria G.'
'Aksenov, Sergey M.'
'Kokh, Alexander E.'

_publ_section_title
;
 Growth and characterization of Na3R(BO3)2 (R = La--Gd) borates: crystal
 structure, high-temperature behavior, and optical properties
;
_journal_issue 19
_journal_name_full CrystEngComm
_journal_page_first 2914
_journal_page_last 2924
_journal_paper_doi 10.1039/D3CE00248A
_journal_volume 25
_journal_year 2023
_chemical_formula_sum 'B2 Na3 O6 Pr'
_chemical_formula_weight 327.5
_space_group_IT_number 14
_space_group_name_Hall '-P 2yn'
_space_group_name_H-M_alt 'P 1 21/n 1'
_symmetry_cell_setting monoclinic
_symmetry_Int_Tables_number 14
_symmetry_space_group_name_Hall '-P 2yn'
_symmetry_space_group_name_H-M 'P 1 21/n 1'
_audit_update_record
;
2022-10-31 deposited with the CCDC.	2023-05-02 downloaded from the CCDC.
;
_cell_angle_alpha 90
_cell_angle_beta 90.9385(12)
_cell_angle_gamma 90
_cell_formula_units_Z 4
_cell_length_a 6.63360(10)
_cell_length_b 8.82790(10)
_cell_length_c 10.2569(2)
_cell_measurement_reflns_used 8619
_cell_measurement_temperature 293
_cell_measurement_theta_max 33.67
_cell_measurement_theta_min 3.67
_cell_volume 600.571(16)
_diffrn_ambient_temperature 296.68
_diffrn_detector 'Hybrid Pixel Array Detector'
_diffrn_detector_area_resol_mean 10.0000
_diffrn_measured_fraction_theta_full 0.98
_diffrn_measured_fraction_theta_max 0.88
_diffrn_measurement_device 'four-circle diffractometer'
_diffrn_measurement_device_type 'XtaLAB Synergy, Single source at home/near, HyPix'
_diffrn_measurement_method '\w scans'
_diffrn_radiation_monochromator mirror
_diffrn_radiation_probe x-ray
_diffrn_radiation_source 'X-ray tube'
_diffrn_radiation_type 'Mo K\a'
_diffrn_radiation_wavelength 0.71073
_diffrn_reflns_av_R_equivalents 0.0227
_diffrn_reflns_av_unetI/netI 0.0153
_diffrn_reflns_limit_h_max 9
_diffrn_reflns_limit_h_min -9
_diffrn_reflns_limit_k_max 13
_diffrn_reflns_limit_k_min -13
_diffrn_reflns_limit_l_max 11
_diffrn_reflns_limit_l_min -15
_diffrn_reflns_number 10588
_diffrn_reflns_theta_full 31.86
_diffrn_reflns_theta_max 33.63
_diffrn_reflns_theta_min 3.63
_diffrn_source 'micro-focus sealed X-ray tube'
_exptl_absorpt_coefficient_mu 8.296
_exptl_absorpt_correction_T_max 1
_exptl_absorpt_correction_T_min 0.7
_exptl_absorpt_correction_type multi-scan
_exptl_absorpt_process_details
;
CrysAlisPro 1.171.41.123a (Rigaku Oxford Diffraction, 2022)
Empirical absorption correction using spherical harmonics,
implemented in SCALE3 ABSPACK scaling algorithm.
;
_exptl_crystal_density_diffrn 3.622
_exptl_crystal_description 'anhedral grain'
_exptl_crystal_F_000 600
_refine_diff_density_max 1.86
_refine_diff_density_min -1.90
_refine_ls_extinction_coef 2250(70)
_refine_ls_extinction_method 'B-C type 1 Gaussian isotropic (Becker & Coppens, 1974)'
_refine_ls_goodness_of_fit_gt 1.70
_refine_ls_goodness_of_fit_ref 1.68
_refine_ls_number_constraints 0
_refine_ls_number_parameters 110
_refine_ls_number_reflns 2098
_refine_ls_number_restraints 0
_refine_ls_R_factor_all 0.0196
_refine_ls_R_factor_gt 0.0182
_refine_ls_shift/su_max 0.0469
_refine_ls_shift/su_mean 0.0023
_refine_ls_structure_factor_coef F
_refine_ls_weighting_details w=1/(\s^2^(F)+0.0001F^2^)
_refine_ls_weighting_scheme sigma
_refine_ls_wR_factor_gt 0.0257
_refine_ls_wR_factor_ref 0.0261
_reflns_number_gt 1979
_reflns_number_total 2098
_reflns_threshold_expression I>3\s(I)
_cod_data_source_file d3ce00248a2.cif
_cod_data_source_block Na3Pr(BO3)2
_cod_depositor_comments
;
The following automatic conversions were performed:

data item '_diffrn_radiation_probe' value 'X-ray' was changed to
'x-ray' in accordance with the
/home/data/users/saulius/crontab/automatic-downloads/rss-feeds/RSC/lib/dictionaries/cif_core.dic
dictionary named 'cif_core.dic' version 2.4.2 last updated on
2011-04-26.

Automatic conversion script
Id: cif_fix_values 8170 2020-07-09 18:12:32Z antanas 

 Adding full bibliography for 7246705--7246706.cif.
;
_cod_original_sg_symbol_Hall '-P 2yabc'
_cod_original_formula_sum 'B2 Na3 O6 Pr1'
_cod_database_code 7246705

loop_
_space_group_symop_id
_space_group_symop_operation_xyz
1 x,y,z
2 -x+1/2,y+1/2,-z+1/2
3 -x,-y,-z
4 x+1/2,-y+1/2,z+1/2

loop_
_atom_site_label
_atom_site_type_symbol
_atom_site_fract_x
_atom_site_fract_y
_atom_site_fract_z
_atom_site_adp_type
_atom_site_U_iso_or_equiv
_atom_site_site_symmetry_multiplicity
_atom_site_occupancy
_atom_site_calc_flag
_atom_site_refinement_flags
_atom_site_disorder_assembly
_atom_site_disorder_group
Pr1 Pr 0.838887(17) 0.386632(13) 0.354362(10) Uani 0.00657(5) 4 1 d . . .
Na1 Na 0.02142(16) 0.19000(12) 0.10342(9) Uani 0.0154(3) 4 1 d . . .
Na2 Na 0.02514(16) 0.76302(12) 0.34215(9) Uani 0.0156(3) 4 1 d . . .
Na3 Na 0.2230(3) 0.56403(18) 0.10690(14) Uani 0.0552(6) 4 1 d . . .
O1 O -0.2398(3) 0.63607(18) 0.24663(16) Uani 0.0113(5) 4 1 d . . .
O2 O 0.1944(3) 0.8480(2) 0.51846(17) Uani 0.0203(6) 4 1 d . . .
O3 O 0.1872(3) 0.5811(2) -0.11576(17) Uani 0.0204(6) 4 1 d . . .
O4 O 0.1728(3) 0.2902(2) 0.29524(17) Uani 0.0143(5) 4 1 d . . .
O5 O 0.4830(3) 0.3992(2) 0.3684(2) Uani 0.0195(6) 4 1 d . . .
O6 O 0.1667(3) 0.5191(2) 0.41552(16) Uani 0.0118(5) 4 1 d . . .
B1 B 0.2790(5) 0.4021(3) 0.3611(3) Uani 0.0090(7) 4 1 d . . .
B2 B 0.2553(4) 0.9332(3) 0.6245(2) Uani 0.0105(7) 4 1 d . . .

loop_
_atom_site_aniso_label
_atom_site_aniso_type_symbol
_atom_site_aniso_U_11
_atom_site_aniso_U_22
_atom_site_aniso_U_33
_atom_site_aniso_U_12
_atom_site_aniso_U_13
_atom_site_aniso_U_23
Pr1 Pr 0.00572(9) 0.00666(8) 0.00733(8) -0.00003(4) -0.00030(5) -0.00051(3)
Na1 Na 0.0152(5) 0.0163(5) 0.0147(5) 0.0017(4) 0.0007(3) -0.0034(4)
Na2 Na 0.0160(5) 0.0166(5) 0.0141(4) -0.0036(4) -0.0056(3) 0.0020(4)
Na3 Na 0.1239(17) 0.0212(7) 0.0200(6) 0.0163(9) -0.0147(8) -0.0048(6)
O1 O 0.0146(10) 0.0085(8) 0.0108(8) 0.0007(7) -0.0035(7) -0.0006(6)
O2 O 0.0397(13) 0.0104(8) 0.0105(8) -0.0079(8) -0.0062(7) 0.0006(7)
O3 O 0.0384(13) 0.0118(8) 0.0108(8) 0.0100(9) -0.0019(7) 0.0005(7)
O4 O 0.0085(8) 0.0160(9) 0.0184(8) -0.0006(7) -0.0006(6) -0.0086(7)
O5 O 0.0086(9) 0.0232(11) 0.0267(11) 0.0004(7) -0.0011(8) -0.0096(7)
O6 O 0.0089(8) 0.0120(8) 0.0144(8) 0.0001(6) 0.0014(6) -0.0046(6)
B1 B 0.0086(12) 0.0103(12) 0.0080(11) -0.0010(9) 0.0010(8) 0.0011(8)
B2 B 0.0102(12) 0.0097(11) 0.0115(11) -0.0006(9) -0.0015(8) -0.0011(9)

loop_
_atom_type_symbol
_atom_type_scat_dispersion_real
_atom_type_scat_dispersion_imag
_atom_type_scat_source
B 0.0013 0.0007 'International Tables Vol C tables 4.2.6.8 and 6.1.1.1'
Na 0.0362 0.0249 'International Tables Vol C tables 4.2.6.8 and 6.1.1.1'
O 0.0106 0.0060 'International Tables Vol C tables 4.2.6.8 and 6.1.1.1'
Pr -0.2180 2.8214 'International Tables Vol C tables 4.2.6.8 and 6.1.1.1'

loop_
_geom_angle_atom_site_label_1
_geom_angle_atom_site_label_2
_geom_angle_atom_site_label_3
_geom_angle_site_symmetry_1
_geom_angle_site_symmetry_2
_geom_angle_site_symmetry_3
_geom_angle
_geom_angle_publ_flag
Na1 Pr1 Na1 1_655 . 2_555 136.33(2) ?
Na1 Pr1 Na1 1_655 . 4_555 135.21(3) ?
Na1 Pr1 Na2 1_655 . 1_655 109.14(2) ?
Na1 Pr1 Na2 1_655 . 2_545 68.27(3) ?
Na1 Pr1 Na2 1_655 . 3_666 113.48(2) ?
Na1 Pr1 O2 1_655 . 3_666 90.45(5) ?
Na1 Pr1 O3 1_655 . 3_665 46.97(5) ?
Na1 Pr1 O4 1_655 . 1_655 44.93(4) ?
Na1 Pr1 O5 1_655 . . 116.36(6) ?
Na1 Pr1 O6 1_655 . 3_666 155.28(4) ?
Na1 Pr1 Na1 2_555 . 4_555 68.87(2) ?
Na1 Pr1 Na2 2_555 . 1_655 62.77(2) ?
Na1 Pr1 Na2 2_555 . 2_545 80.79(2) ?
Na1 Pr1 Na2 2_555 . 3_666 109.58(2) ?
Na1 Pr1 O2 2_555 . 3_666 119.62(5) ?
Na1 Pr1 O3 2_555 . 3_665 89.85(5) ?
Na1 Pr1 O4 2_555 . 1_655 152.25(5) ?
Na1 Pr1 O5 2_555 . . 45.40(5) ?
Na1 Pr1 O6 2_555 . 3_666 67.75(4) ?
Na1 Pr1 Na2 4_555 . 1_655 115.63(2) ?
Na1 Pr1 Na2 4_555 . 2_545 86.40(2) ?
Na1 Pr1 Na2 4_555 . 3_666 53.78(2) ?
Na1 Pr1 O2 4_555 . 3_666 51.16(5) ?
Na1 Pr1 O3 4_555 . 3_665 137.14(6) ?
Na1 Pr1 O4 4_555 . 1_655 133.41(5) ?
Na1 Pr1 O5 4_555 . . 48.32(6) ?
Na1 Pr1 O6 4_555 . 3_666 48.68(4) ?
Na2 Pr1 Na2 1_655 . 2_545 122.62(2) ?
Na2 Pr1 Na2 1_655 . 3_666 107.53(2) ?
Na2 Pr1 O2 1_655 . 3_666 147.33(5) ?
Na2 Pr1 O3 1_655 . 3_665 82.85(5) ?
Na2 Pr1 O4 1_655 . 1_655 89.99(5) ?
Na2 Pr1 O5 1_655 . . 107.82(5) ?
Na2 Pr1 O6 1_655 . 3_666 74.49(4) ?
Na2 Pr1 Na2 2_545 . 3_666 126.52(3) ?
Na2 Pr1 O2 2_545 . 3_666 88.52(5) ?
Na2 Pr1 O3 2_545 . 3_665 52.74(5) ?
Na2 Pr1 O4 2_545 . 1_655 112.81(5) ?
Na2 Pr1 O5 2_545 . . 48.23(6) ?
Na2 Pr1 O6 2_545 . 3_666 131.50(4) ?
Na2 Pr1 O2 3_666 . 3_666 39.80(5) ?
Na2 Pr1 O3 3_666 . 3_665 160.45(5) ?
Na2 Pr1 O4 3_666 . 1_655 82.42(4) ?
Na2 Pr1 O5 3_666 . . 101.95(6) ?
Na2 Pr1 O6 3_666 . 3_666 44.91(4) ?
O2 Pr1 O3 3_666 . 3_665 128.16(6) ?
O2 Pr1 O4 3_666 . 1_655 85.90(7) ?
O2 Pr1 O5 3_666 . . 84.79(7) ?
O2 Pr1 O6 3_666 . 3_666 77.12(6) ?
O3 Pr1 O4 3_665 . 1_655 81.03(7) ?
O3 Pr1 O5 3_665 . . 90.05(8) ?
O3 Pr1 O6 3_665 . 3_666 153.50(6) ?
O4 Pr1 O5 1_655 . . 159.02(7) ?
O4 Pr1 O6 1_655 . 3_666 112.03(6) ?
O5 Pr1 O6 . . 3_666 84.09(7) ?
Pr1 Na1 Pr1 1_455 . 2_545 92.51(2) ?
Pr1 Na1 Pr1 1_455 . 4_454 156.32(4) ?
Pr1 Na1 Na1 1_455 . 3_555 145.49(4) ?
Pr1 Na1 Na2 1_455 . 2_445 55.33(2) ?
Pr1 Na1 Na2 1_455 . 2_545 96.61(3) ?
Pr1 Na1 Na3 1_455 . . 69.64(3) ?
Pr1 Na1 Na3 1_455 . 2_545 72.23(3) ?
Pr1 Na1 Na3 1_455 . 3_565 88.98(4) ?
Pr1 Na1 O4 1_455 . . 47.21(5) ?
Pr1 Na1 Pr1 2_545 . 4_454 111.13(3) ?
Pr1 Na1 Na1 2_545 . 3_555 53.01(2) ?
Pr1 Na1 Na2 2_545 . 2_445 57.67(2) ?
Pr1 Na1 Na2 2_545 . 2_545 140.22(4) ?
Pr1 Na1 Na3 2_545 . . 158.89(5) ?
Pr1 Na1 Na3 2_545 . 2_545 88.60(4) ?
Pr1 Na1 Na3 2_545 . 3_565 103.66(4) ?
Pr1 Na1 O4 2_545 . . 116.70(6) ?
Pr1 Na1 Na1 4_454 . 3_555 58.12(2) ?
Pr1 Na1 Na2 4_454 . 2_445 139.51(3) ?
Pr1 Na1 Na2 4_454 . 2_545 64.45(3) ?
Pr1 Na1 Na3 4_454 . . 87.42(4) ?
Pr1 Na1 Na3 4_454 . 2_545 105.73(4) ?
Pr1 Na1 Na3 4_454 . 3_565 86.90(4) ?
Pr1 Na1 O4 4_454 . . 116.03(6) ?
Na1 Na1 Na2 3_555 . 2_445 99.46(3) ?
Na1 Na1 Na2 3_555 . 2_545 109.28(4) ?
Na1 Na1 Na3 3_555 . . 144.17(4) ?
Na1 Na1 Na3 3_555 . 2_545 102.11(4) ?
Na1 Na1 Na3 3_555 . 3_565 99.71(4) ?
Na1 Na1 O4 3_555 . . 141.70(6) ?
Na2 Na1 Na2 2_445 . 2_545 150.92(4) ?
Na2 Na1 Na3 2_445 . . 101.76(5) ?
Na2 Na1 Na3 2_445 . 2_545 112.21(4) ?
Na2 Na1 Na3 2_445 . 3_565 62.41(4) ?
Na2 Na1 O4 2_445 . . 102.19(5) ?
Na2 Na1 Na3 2_545 . . 56.33(4) ?
Na2 Na1 Na3 2_545 . 2_545 58.15(4) ?
Na2 Na1 Na3 2_545 . 3_565 115.11(5) ?
Na2 Na1 O4 2_545 . . 51.58(5) ?
Na3 Na1 Na3 . . 2_545 96.15(5) ?
Na3 Na1 Na3 . . 3_565 66.11(5) ?
Na3 Na1 O4 . . . 59.39(6) ?
Na3 Na1 Na3 2_545 . 3_565 158.14(5) ?
Na3 Na1 O4 2_545 . . 40.18(5) ?
Na3 Na1 O4 3_565 . . 118.28(6) ?
Pr1 Na2 Pr1 1_455 . 2_555 94.55(3) ?
Pr1 Na2 Pr1 1_455 . 3_666 72.47(2) ?
Pr1 Na2 Na1 1_455 . 2_455 59.56(2) ?
Pr1 Na2 Na1 1_455 . 2_555 97.79(3) ?
Pr1 Na2 Na3 1_455 . . 70.60(4) ?
Pr1 Na2 Na3 1_455 . 2_555 163.71(5) ?
Pr1 Na2 Na3 1_455 . 4_465 99.56(4) ?
Pr1 Na2 O1 1_455 . . 44.91(4) ?
Pr1 Na2 O2 1_455 . . 117.07(6) ?
Pr1 Na2 B1 1_455 . 2_555 127.69(6) ?
Pr1 Na2 Pr1 2_555 . 3_666 147.70(3) ?
Pr1 Na2 Na1 2_555 . 2_455 56.40(2) ?
Pr1 Na2 Na1 2_555 . 2_555 150.52(4) ?
Pr1 Na2 Na3 2_555 . . 91.46(4) ?
Pr1 Na2 Na3 2_555 . 2_555 101.60(4) ?
Pr1 Na2 Na3 2_555 . 4_465 85.00(4) ?
Pr1 Na2 O1 2_555 . . 49.69(4) ?
Pr1 Na2 O2 2_555 . . 137.10(7) ?
Pr1 Na2 B1 2_555 . 2_555 74.99(7) ?
Pr1 Na2 Na1 3_666 . 2_455 92.22(3) ?
Pr1 Na2 Na1 3_666 . 2_555 61.77(3) ?
Pr1 Na2 Na3 3_666 . . 110.70(4) ?
Pr1 Na2 Na3 3_666 . 2_555 92.43(4) ?
Pr1 Na2 Na3 3_666 . 4_465 68.85(3) ?
Pr1 Na2 O1 3_666 . . 112.45(5) ?
Pr1 Na2 O2 3_666 . . 44.60(5) ?
Pr1 Na2 B1 3_666 . 2_555 136.40(7) ?
Na1 Na2 Na1 2_455 . 2_555 150.92(4) ?
Na1 Na2 Na3 2_455 . . 114.79(5) ?
Na1 Na2 Na3 2_455 . 2_555 128.98(5) ?
Na1 Na2 Na3 2_455 . 4_465 55.03(4) ?
Na1 Na2 O1 2_455 . . 40.48(5) ?
Na1 Na2 O2 2_455 . . 114.33(7) ?
Na1 Na2 B1 2_455 . 2_555 131.27(7) ?
Na1 Na2 Na3 2_555 . . 67.92(5) ?
Na1 Na2 Na3 2_555 . 2_555 68.92(5) ?
Na1 Na2 Na3 2_555 . 4_465 118.87(4) ?
Na1 Na2 O1 2_555 . . 134.96(6) ?
Na1 Na2 O2 2_555 . . 57.03(6) ?
Na1 Na2 B1 2_555 . 2_555 76.27(7) ?
Na3 Na2 Na3 . . 2_555 110.71(6) ?
Na3 Na2 Na3 . . 4_465 169.29(6) ?
Na3 Na2 O1 . . . 74.72(6) ?
Na3 Na2 O2 . . . 124.89(8) ?
Na3 Na2 B1 . . 2_555 58.90(6) ?
Na3 Na2 Na3 2_555 . 4_465 79.94(5) ?
Na3 Na2 O1 2_555 . . 151.29(7) ?
Na3 Na2 O2 2_555 . . 48.12(6) ?
Na3 Na2 B1 2_555 . 2_555 59.99(6) ?
Na3 Na2 O1 4_465 . . 95.39(6) ?
Na3 Na2 O2 4_465 . . 62.85(7) ?
Na3 Na2 B1 4_465 . 2_555 129.25(7) ?
O1 Na2 O2 . . . 151.54(8) ?
O1 Na2 B1 . . 2_555 105.18(8) ?
O2 Na2 B1 . . 2_555 102.96(9) ?
Na1 Na3 Na1 . . 2_555 118.01(5) ?
Na1 Na3 Na1 . . 3_565 113.89(6) ?
Na1 Na3 Na2 . . . 110.46(6) ?
Na1 Na3 Na2 . . 2_545 54.75(4) ?
Na1 Na3 Na2 . . 4_564 125.34(5) ?
Na1 Na3 Na3 . . 3_565 55.50(4) ?
Na1 Na3 O2 . . 2_545 48.59(6) ?
Na1 Na3 O3 . . . 91.03(7) ?
Na1 Na3 O4 . . 2_555 154.90(7) ?
Na1 Na3 B2 . . 2_545 67.19(7) ?
Na1 Na3 Na1 2_555 . 3_565 122.42(5) ?
Na1 Na3 Na2 2_555 . . 53.93(3) ?
Na1 Na3 Na2 2_555 . 2_545 83.25(5) ?
Na1 Na3 Na2 2_555 . 4_564 102.99(6) ?
Na1 Na3 Na3 2_555 . 3_565 157.02(7) ?
Na1 Na3 O2 2_555 . 2_545 126.22(9) ?
Na1 Na3 O3 2_555 . . 147.78(9) ?
Na1 Na3 O4 2_555 . 2_555 40.83(5) ?
Na1 Na3 B2 2_555 . 2_545 148.16(10) ?
Na1 Na3 Na2 3_565 . . 86.17(5) ?
Na1 Na3 Na2 3_565 . 2_545 150.50(5) ?
Na1 Na3 Na2 3_565 . 4_564 62.56(3) ?
Na1 Na3 Na3 3_565 . 3_565 58.39(4) ?
Na1 Na3 O2 3_565 . 2_545 106.13(7) ?
Na1 Na3 O3 3_565 . . 45.31(6) ?
Na1 Na3 O4 3_565 . 2_555 82.13(7) ?
Na1 Na3 B2 3_565 . 2_545 75.26(7) ?
Na2 Na3 Na2 . . 2_545 122.90(5) ?
Na2 Na3 Na2 . . 4_564 122.92(5) ?
Na2 Na3 Na3 . . 3_565 105.39(7) ?
Na2 Na3 O2 . . 2_545 158.48(9) ?
Na2 Na3 O3 . . . 131.37(9) ?
Na2 Na3 O4 . . 2_555 49.01(6) ?
Na2 Na3 B2 . . 2_545 157.39(10) ?
Na2 Na3 Na2 2_545 . 4_564 100.06(6) ?
Na2 Na3 Na3 2_545 . 3_565 104.29(5) ?
Na2 Na3 O2 2_545 . 2_545 44.81(6) ?
Na2 Na3 O3 2_545 . . 105.29(8) ?
Na2 Na3 O4 2_545 . 2_555 119.57(9) ?
Na2 Na3 B2 2_545 . 2_545 75.30(7) ?
Na2 Na3 Na3 4_564 . 3_565 97.09(4) ?
Na2 Na3 O2 4_564 . 2_545 78.60(7) ?
Na2 Na3 O3 4_564 . . 45.34(7) ?
Na2 Na3 O4 4_564 . 2_555 78.70(7) ?
Na2 Na3 B2 4_564 . 2_545 59.17(7) ?
Na3 Na3 O2 3_565 . 2_545 68.56(7) ?
Na3 Na3 O3 3_565 . . 51.89(7) ?
Na3 Na3 O4 3_565 . 2_555 136.06(9) ?
Na3 Na3 B2 3_565 . 2_545 53.81(7) ?
O2 Na3 O3 2_545 . . 62.23(8) ?
O2 Na3 O4 2_545 . 2_555 148.47(12) ?
O2 Na3 B2 2_545 . 2_545 31.26(8) ?
O3 Na3 O4 . . 2_555 113.36(9) ?
O3 Na3 B2 . . 2_545 31.02(8) ?
O4 Na3 B2 2_555 . 2_545 137.65(10) ?
Na2 O1 B2 . . 4_464 127.26(16) ?
Pr1 O2 Na2 3_666 . . 95.60(8) ?
Pr1 O2 Na3 3_666 . 2_555 171.58(12) ?
Pr1 O2 B2 3_666 . . 93.93(14) ?
Na2 O2 Na3 . . 2_555 87.07(8) ?
Na2 O2 B2 . . . 162.95(18) ?
Na3 O2 B2 2_555 . . 85.53(15) ?
Pr1 O3 Na3 3_665 . . 176.55(11) ?
Pr1 O3 B2 3_665 . 2_545 93.48(14) ?
Na3 O3 B2 . . 2_545 88.75(14) ?
Pr1 O4 Na1 1_455 . . 87.86(6) ?
Pr1 O4 Na3 1_455 . 2_545 116.85(9) ?
Pr1 O4 B1 1_455 . . 94.93(15) ?
Na1 O4 Na3 . . 2_545 98.99(8) ?
Na1 O4 B1 . . . 151.54(16) ?
Na3 O4 B1 2_545 . . 104.84(15) ?
Pr1 O5 B1 . . . 173.18(19) ?
Pr1 O6 B1 3_666 . . 129.76(15) ?
Na2 B1 O4 2_545 . . 63.64(13) ?
Na2 B1 O5 2_545 . . 63.33(14) ?
Na2 B1 O6 2_545 . . 153.10(17) ?
O4 B1 O5 . . . 120.9(2) ?
O4 B1 O6 . . . 117.0(2) ?
O5 B1 O6 . . . 122.1(2) ?
Na3 B2 O1 2_555 . 4_565 175.53(19) ?
Na3 B2 O2 2_555 . . 63.21(13) ?
Na3 B2 O3 2_555 . 2_555 60.24(12) ?
O1 B2 O2 4_565 . . 118.2(2) ?
O1 B2 O3 4_565 . 2_555 118.5(2) ?
O2 B2 O3 . . 2_555 123.3(2) ?

loop_
_geom_bond_atom_site_label_1
_geom_bond_atom_site_label_2
_geom_bond_site_symmetry_1
_geom_bond_site_symmetry_2
_geom_bond_distance
_geom_bond_publ_flag
Pr1 Na1 . 1_655 3.3476(10) ?
Pr1 Na1 . 2_555 3.6203(11) ?
Pr1 Na1 . 4_555 3.4051(10) ?
Pr1 Na2 . 1_655 3.5480(11) ?
Pr1 Na2 . 2_545 3.3053(10) ?
Pr1 Na2 . 3_666 3.4867(10) ?
Pr1 O2 . 3_666 2.4601(19) ?
Pr1 O3 . 3_665 2.4671(18) ?
Pr1 O4 . 1_655 2.4583(17) ?
Pr1 O5 . . 2.370(2) ?
Pr1 O6 . 3_666 2.5035(16) ?
Na1 Na1 . 3_555 3.9768(15) ?
Na1 Na2 . 2_445 3.7335(15) ?
Na1 Na2 . 2_545 3.1177(15) ?
Na1 Na3 . . 3.562(2) ?
Na1 Na3 . 2_545 3.5741(19) ?
Na1 Na3 . 3_565 3.447(2) ?
Na1 O4 . . 2.366(2) ?
Na2 Na3 . . 3.2763(19) ?
Na2 Na3 . 2_555 3.178(2) ?
Na2 Na3 . 4_465 3.728(2) ?
Na2 O1 . . 2.291(2) ?
Na2 O2 . . 2.242(2) ?
Na2 B1 . 2_555 2.762(3) ?
Na3 Na3 . 3_565 3.825(3) ?
Na3 O2 . 2_545 2.369(3) ?
Na3 O3 . . 2.297(2) ?
Na3 O4 . 2_555 2.335(2) ?
Na3 B2 . 2_545 2.646(3) ?
O1 B2 . 4_464 1.394(3) ?
O2 B2 . . 1.377(3) ?
O3 B2 . 2_545 1.364(3) ?
O4 B1 . . 1.383(3) ?
O5 B1 . . 1.355(4) ?
O6 B1 . . 1.395(3) ?
